data_4022606
loop_
_publ_author_name
'Lasri, Jamal'
'Charmier, M. Ad\'ilia Janu\'ario'
'Haukka, Matti'
'Pombeiro, Armando J. L.'

_publ_section_title
;
 Stereospecific Synthesis of Polysubstituted E-Olefins by Reaction
 of Acyclic Nitrones with Free and Platinum(II) Coordinated Organonitriles
;
_journal_coden_ASTM JOCEAH
_journal_issue 3
_journal_name_full 'Journal of Organic Chemistry'
_journal_page_first 750
_journal_page_last 755
_journal_paper_doi 10.1021/jo061659b
_journal_volume 72
_journal_year 2007
_chemical_formula_sum 'C12 H11 N O2'
_chemical_formula_weight 201.22
_space_group_IT_number 2
_symmetry_cell_setting triclinic
_symmetry_space_group_name_Hall '-P 1'
_symmetry_space_group_name_H-M 'P -1'
_atom_sites_solution_hydrogens geom
_atom_sites_solution_primary direct
_atom_sites_solution_secondary difmap
_audit_creation_method SHELXL-97
_cell_angle_alpha 71.924(5)
_cell_angle_beta 89.510(8)
_cell_angle_gamma 81.010(5)
_cell_formula_units_Z 2
_cell_length_a 3.9990(4)
_cell_length_b 11.1539(11)
_cell_length_c 12.2250(10)
_cell_measurement_temperature 100(2)
_cell_volume 511.55(8)
_computing_cell_refinement 'Denzo/Scalepack (Otwinowski & Minor, 1997)'
_computing_data_collection 'Collect (Nonius BV, 1997-2000)'
_computing_data_reduction 'Denzo/Scalepack (Otwinowski & Minor, 1997)'
_computing_molecular_graphics 'XP in SHELXTL v.6.12 (Bruker AXS, 2002)'
_computing_publication_material 'SHELXL-97 (Sheldrick, 1997)'
_computing_structure_refinement 'SHELXL-97 (Sheldrick, 1997)'
_computing_structure_solution 'SHELXS-97 (Sheldrick, 1997)'
_diffrn_ambient_temperature 100(2)
_diffrn_detector_area_resol_mean 9
_diffrn_measured_fraction_theta_full 0.975
_diffrn_measured_fraction_theta_max 0.975
_diffrn_measurement_device '95mm CCD camera on \k-goniostat'
_diffrn_measurement_device_type KappaCCD
_diffrn_measurement_method CCD
_diffrn_radiation_monochromator 'horizonally mounted graphite crystal'
_diffrn_radiation_source 'fine-focus sealed tube'
_diffrn_radiation_type MoK\a
_diffrn_radiation_wavelength 0.71073
_diffrn_reflns_av_R_equivalents 0.0272
_diffrn_reflns_av_sigmaI/netI 0.0420
_diffrn_reflns_limit_h_max 4
_diffrn_reflns_limit_h_min -4
_diffrn_reflns_limit_k_max 13
_diffrn_reflns_limit_k_min -13
_diffrn_reflns_limit_l_max 14
_diffrn_reflns_limit_l_min -14
_diffrn_reflns_number 2965
_diffrn_reflns_theta_full 25.00
_diffrn_reflns_theta_max 25.00
_diffrn_reflns_theta_min 3.89
_exptl_absorpt_coefficient_mu 0.090
_exptl_absorpt_correction_type none
_exptl_crystal_colour colorless
_exptl_crystal_density_diffrn 1.306
_exptl_crystal_density_method 'not measured'
_exptl_crystal_description needle
_exptl_crystal_F_000 212
_exptl_crystal_size_max 0.34
_exptl_crystal_size_mid 0.11
_exptl_crystal_size_min 0.06
_refine_diff_density_max 0.215
_refine_diff_density_min -0.259
_refine_diff_density_rms 0.055
_refine_ls_extinction_method none
_refine_ls_goodness_of_fit_ref 1.039
_refine_ls_hydrogen_treatment constr
_refine_ls_matrix_type full
_refine_ls_number_parameters 138
_refine_ls_number_reflns 1765
_refine_ls_number_restraints 0
_refine_ls_restrained_S_all 1.039
_refine_ls_R_factor_all 0.0638
_refine_ls_R_factor_gt 0.0491
_refine_ls_shift/su_max 0.000
_refine_ls_shift/su_mean 0.000
_refine_ls_structure_factor_coef Fsqd
_refine_ls_weighting_details 'calc w=1/[\s^2^(Fo^2^)+(0.0641P)^2^+0.2572P] where P=(Fo^2^+2Fc^2^)/3'
_refine_ls_weighting_scheme calc
_refine_ls_wR_factor_gt 0.1200
_refine_ls_wR_factor_ref 0.1322
_reflns_number_gt 1410
_reflns_number_total 1765
_reflns_threshold_expression >2sigma(I)
_cod_data_source_file jo061659bsi20060810_121904.cif
_cod_data_source_block z2d
_cod_depositor_comments
;
The following automatic conversions were performed:
'_symmetry_cell_setting' value 'Triclinic' changed to 'triclinic'
according to '/home/saulius/struct/CIF-dictionaries/cif_core.dic'
dictionary named 'cif_core.dic' version 2.4.1 from 2010-06-29.

Automatic conversion script
Id: cif_fix_enum 1527 2010-12-29 10:47:43Z saulius 
;
_cod_database_code 4022606

loop_
_symmetry_equiv_pos_as_xyz
'x, y, z'
'-x, -y, -z'

loop_
_atom_site_label
_atom_site_type_symbol
_atom_site_fract_x
_atom_site_fract_y
_atom_site_fract_z
_atom_site_U_iso_or_equiv
_atom_site_adp_type
_atom_site_occupancy
_atom_site_symmetry_multiplicity
_atom_site_calc_flag
_atom_site_refinement_flags
C1 C 0.4858(6) 0.07321(19) 0.12754(18) 0.0323(5) Uani 1 1 d .
H1A H 0.7292 0.0702 0.1156 0.048 Uiso 1 1 calc R
H1B H 0.4302 -0.0133 0.1467 0.048 Uiso 1 1 calc R
H1C H 0.4254 0.1078 0.1909 0.048 Uiso 1 1 calc R
C2 C 0.3279(5) 0.27857(18) -0.00736(17) 0.0249(5) Uani 1 1 d .
C3 C 0.1427(5) 0.35241(18) -0.11879(16) 0.0238(5) Uani 1 1 d .
N1 N -0.1611(5) 0.22223(16) -0.21682(16) 0.0335(5) Uani 1 1 d .
C5 C 0.1481(5) 0.47909(18) -0.16121(17) 0.0243(4) Uani 1 1 d .
H5 H 0.2618 0.5126 -0.1122 0.029 Uiso 1 1 calc R
C6 C 0.0098(5) 0.57340(18) -0.26915(17) 0.0242(4) Uani 1 1 d .
C7 C -0.1471(5) 0.54636(19) -0.35919(17) 0.0272(5) Uani 1 1 d .
H7 H -0.1752 0.4610 -0.3509 0.033 Uiso 1 1 calc R
C8 C -0.2610(5) 0.64284(19) -0.45975(18) 0.0282(5) Uani 1 1 d .
H8 H -0.3654 0.6224 -0.5197 0.034 Uiso 1 1 calc R
C9 C -0.2264(5) 0.76950(18) -0.47530(17) 0.0254(5) Uani 1 1 d .
C10 C -0.0700(5) 0.79631(18) -0.38604(18) 0.0269(5) Uani 1 1 d .
H10 H -0.0434 0.8819 -0.3946 0.032 Uiso 1 1 calc R
C11 C 0.0474(5) 0.70039(18) -0.28505(17) 0.0259(5) Uani 1 1 d .
H11 H 0.1548 0.7211 -0.2258 0.031 Uiso 1 1 calc R
C12 C -0.3525(5) 0.87286(19) -0.58534(18) 0.0305(5) Uani 1 1 d .
H12A H -0.3951 0.9556 -0.5712 0.046 Uiso 1 1 calc R
H12B H -0.5632 0.8554 -0.6131 0.046 Uiso 1 1 calc R
H12C H -0.1814 0.8750 -0.6435 0.046 Uiso 1 1 calc R
C4 C -0.0238(5) 0.28056(18) -0.17431(17) 0.0259(5) Uani 1 1 d .
O1 O 0.2973(3) 0.15437(12) 0.02326(12) 0.0275(4) Uani 1 1 d .
O2 O 0.4892(4) 0.32394(13) 0.04813(12) 0.0331(4) Uani 1 1 d .

loop_
_atom_site_aniso_label
_atom_site_aniso_U_11
_atom_site_aniso_U_22
_atom_site_aniso_U_33
_atom_site_aniso_U_23
_atom_site_aniso_U_13
_atom_site_aniso_U_12
C1 0.0399(12) 0.0234(10) 0.0296(11) -0.0028(8) -0.0026(9) -0.0045(9)
C2 0.0261(10) 0.0227(10) 0.0259(11) -0.0078(8) 0.0038(8) -0.0039(8)
C3 0.0257(10) 0.0227(10) 0.0247(11) -0.0095(8) 0.0038(8) -0.0050(8)
N1 0.0387(11) 0.0270(9) 0.0360(11) -0.0111(8) -0.0012(8) -0.0064(8)
C5 0.0261(10) 0.0242(10) 0.0247(10) -0.0106(8) 0.0035(8) -0.0046(7)
C6 0.0234(10) 0.0232(10) 0.0264(11) -0.0084(8) 0.0025(8) -0.0033(8)
C7 0.0315(11) 0.0246(10) 0.0289(11) -0.0122(8) 0.0010(9) -0.0065(8)
C8 0.0303(11) 0.0298(11) 0.0264(11) -0.0118(8) -0.0020(8) -0.0047(8)
C9 0.0233(10) 0.0270(10) 0.0258(11) -0.0086(8) 0.0019(8) -0.0027(8)
C10 0.0303(11) 0.0196(9) 0.0311(11) -0.0083(8) 0.0002(9) -0.0040(8)
C11 0.0283(10) 0.0247(10) 0.0265(11) -0.0104(8) 0.0003(8) -0.0053(8)
C12 0.0335(11) 0.0278(11) 0.0282(11) -0.0079(9) -0.0017(9) -0.0007(8)
C4 0.0283(11) 0.0216(10) 0.0270(11) -0.0066(8) 0.0030(8) -0.0040(8)
O1 0.0341(8) 0.0198(7) 0.0270(8) -0.0039(6) -0.0018(6) -0.0061(6)
O2 0.0456(9) 0.0254(7) 0.0296(8) -0.0080(6) -0.0063(7) -0.0104(6)

loop_
_atom_type_symbol
_atom_type_description
_atom_type_scat_dispersion_real
_atom_type_scat_dispersion_imag
_atom_type_scat_source
C C 0.0033 0.0016 'International Tables Vol C Tables 4.2.6.8 and 6.1.1.4'
H H 0.0000 0.0000 'International Tables Vol C Tables 4.2.6.8 and 6.1.1.4'
N N 0.0061 0.0033 'International Tables Vol C Tables 4.2.6.8 and 6.1.1.4'
O O 0.0106 0.0060 'International Tables Vol C Tables 4.2.6.8 and 6.1.1.4'

loop_
_geom_angle_atom_site_label_1
_geom_angle_atom_site_label_2
_geom_angle_atom_site_label_3
_geom_angle
O1 C1 H1A 109.5
O1 C1 H1B 109.5
H1A C1 H1B 109.5
O1 C1 H1C 109.5
H1A C1 H1C 109.5
H1B C1 H1C 109.5
O2 C2 O1 124.03(18)
O2 C2 C3 124.37(17)
O1 C2 C3 111.59(16)
C5 C3 C4 124.99(18)
C5 C3 C2 118.80(17)
C4 C3 C2 116.19(16)
C3 C5 C6 131.20(19)
C3 C5 H5 114.4
C6 C5 H5 114.4
C11 C6 C7 117.86(17)
C11 C6 C5 116.85(18)
C7 C6 C5 125.26(17)
C8 C7 C6 120.59(18)
C8 C7 H7 119.7
C6 C7 H7 119.7
C7 C8 C9 121.60(19)
C7 C8 H8 119.2
C9 C8 H8 119.2
C10 C9 C8 117.80(18)
C10 C9 C12 121.52(18)
C8 C9 C12 120.68(18)
C11 C10 C9 121.20(18)
C11 C10 H10 119.4
C9 C10 H10 119.4
C10 C11 C6 120.93(18)
C10 C11 H11 119.5
C6 C11 H11 119.5
C9 C12 H12A 109.5
C9 C12 H12B 109.5
H12A C12 H12B 109.5
C9 C12 H12C 109.5
H12A C12 H12C 109.5
H12B C12 H12C 109.5
N1 C4 C3 178.6(2)
C2 O1 C1 115.60(15)

loop_
_geom_bond_atom_site_label_1
_geom_bond_atom_site_label_2
_geom_bond_distance
C1 O1 1.449(2)
C1 H1A 0.9800
C1 H1B 0.9800
C1 H1C 0.9800
C2 O2 1.206(2)
C2 O1 1.343(2)
C2 C3 1.488(3)
C3 C5 1.349(3)
C3 C4 1.435(3)
N1 C4 1.149(3)
C5 C6 1.457(3)
C5 H5 0.9500
C6 C11 1.401(3)
C6 C7 1.405(3)
C7 C8 1.383(3)
C7 H7 0.9500
C8 C9 1.395(3)
C8 H8 0.9500
C9 C10 1.394(3)
C9 C12 1.504(3)
C10 C11 1.387(3)
C10 H10 0.9500
C11 H11 0.9500
C12 H12A 0.9800
C12 H12B 0.9800
C12 H12C 0.9800

loop_
_geom_torsion_atom_site_label_1
_geom_torsion_atom_site_label_2
_geom_torsion_atom_site_label_3
_geom_torsion_atom_site_label_4
_geom_torsion
O2 C2 C3 C5 -1.1(3)
O1 C2 C3 C5 179.77(16)
O2 C2 C3 C4 177.59(19)
O1 C2 C3 C4 -1.6(2)
C4 C3 C5 C6 -2.5(3)
C2 C3 C5 C6 176.06(18)
C3 C5 C6 C11 177.33(19)
C3 C5 C6 C7 -4.8(3)
C11 C6 C7 C8 -0.3(3)
C5 C6 C7 C8 -178.06(18)
C6 C7 C8 C9 -0.3(3)
C7 C8 C9 C10 0.4(3)
C7 C8 C9 C12 -179.94(19)
C8 C9 C10 C11 0.0(3)
C12 C9 C10 C11 -179.63(18)
C9 C10 C11 C6 -0.5(3)
C7 C6 C11 C10 0.7(3)
C5 C6 C11 C10 178.67(18)
C5 C3 C4 N1 -122(9)
C2 C3 C4 N1 59(9)
O2 C2 O1 C1 -2.6(3)
C3 C2 O1 C1 176.56(16)

loop_
_cod_changelog_entry_id
_cod_changelog_entry_author
_cod_changelog_entry_date
_cod_changelog_entry_text
1 'Vaitkus, Antanas' 2022-06-02T12:25:00+03:00 'Updated bibliographic information.'

loop_
_cod_related_entry_id
_cod_related_entry_database
_cod_related_entry_code
1 ChemSpider 4732121
